data_7129138
loop_
_publ_author_name
'Wang, Zhen'
'Yang, Bin-Bin'
'Fang, Zi-Jun'
'Ou, Qiang'
'Ma, Hui'
'Zhang, Qing-Pu'
'Sun, Yu-Ling'
'Zhang, Chun'

_publ_section_title
;
 Emissive oxidase-like nanozyme based on an organic molecular cage.
;
_journal_issue 87
_journal_name_full 'Chemical communications (Cambridge, England)'
_journal_page_first 11541
_journal_page_last 11544
_journal_paper_doi 10.1039/d1cc04430c
_journal_volume 57
_journal_year 2021
_chemical_formula_moiety '0.083(C112 H80 N24 O8)'
_chemical_formula_sum 'C11 H10 N O'
_chemical_formula_weight 172.20
_space_group_crystal_system monoclinic
_space_group_IT_number 15
_space_group_name_Hall '-C 2yc'
_space_group_name_H-M_alt 'C 1 2/c 1'
_atom_sites_solution_hydrogens geom
_atom_sites_solution_primary dual
_audit_creation_date 2020-11-11
_audit_creation_method
;
Olex2 1.3
(compiled 2020.07.31 svn.rc2a77460 for OlexSys, GUI svn.r6145)
;
_audit_update_record
;
2020-12-19 deposited with the CCDC.	2021-10-05 downloaded from the CCDC.
;
_cell_angle_alpha 90
_cell_angle_beta 93.1730(10)
_cell_angle_gamma 90
_cell_formula_units_Z 48
_cell_length_a 18.8020(2)
_cell_length_b 33.0495(3)
_cell_length_c 17.85800(10)
_cell_measurement_temperature 293(2)
_cell_volume 11079.89(17)
_computing_molecular_graphics 'Olex2 1.3 (Dolomanov et al., 2009)'
_computing_publication_material 'Olex2 1.3 (Dolomanov et al., 2009)'
_computing_structure_refinement 'SHELXL 2018/3 (Sheldrick, 2015)'
_computing_structure_solution 'SHELXT 2014/5 (Sheldrick, 2014)'
_diffrn_ambient_temperature 293(2)
_diffrn_measured_fraction_theta_full 1.000
_diffrn_measured_fraction_theta_max 0.986
_diffrn_radiation_type CuK\a
_diffrn_radiation_wavelength 1.54184
_diffrn_reflns_av_R_equivalents 0.0500
_diffrn_reflns_av_unetI/netI 0.0250
_diffrn_reflns_Laue_measured_fraction_full 1.000
_diffrn_reflns_Laue_measured_fraction_max 0.986
_diffrn_reflns_limit_h_max 23
_diffrn_reflns_limit_h_min -22
_diffrn_reflns_limit_k_max 40
_diffrn_reflns_limit_k_min -40
_diffrn_reflns_limit_l_max 21
_diffrn_reflns_limit_l_min -17
_diffrn_reflns_number 60456
_diffrn_reflns_point_group_measured_fraction_full 1.000
_diffrn_reflns_point_group_measured_fraction_max 0.986
_diffrn_reflns_theta_full 67.684
_diffrn_reflns_theta_max 73.934
_diffrn_reflns_theta_min 2.674
_exptl_absorpt_coefficient_mu 0.638
_exptl_crystal_density_diffrn 1.239
_exptl_crystal_F_000 4368
_refine_diff_density_max 4.295
_refine_diff_density_min -1.017
_refine_diff_density_rms 0.203
_refine_ls_extinction_method none
_refine_ls_goodness_of_fit_ref 2.430
_refine_ls_hydrogen_treatment constr
_refine_ls_matrix_type full
_refine_ls_number_parameters 637
_refine_ls_number_reflns 11095
_refine_ls_number_restraints 36
_refine_ls_restrained_S_all 2.438
_refine_ls_R_factor_all 0.1711
_refine_ls_R_factor_gt 0.1625
_refine_ls_shift/su_max 0.411
_refine_ls_shift/su_mean 0.001
_refine_ls_structure_factor_coef Fsqd
_refine_ls_weighting_details 'w=1/[\s^2^(Fo^2^)+(0.2000P)^2^] where P=(Fo^2^+2Fc^2^)/3'
_refine_ls_weighting_scheme calc
_refine_ls_wR_factor_gt 0.4780
_refine_ls_wR_factor_ref 0.4934
_reflns_Friedel_coverage 0.000
_reflns_number_gt 9487
_reflns_number_total 11095
_reflns_threshold_expression 'I > 2\s(I)'
_cod_data_source_file d1cc04430c2.cif
_cod_data_source_block tpe1
_cod_depositor_comments 'Adding full bibliography for 7129137--7129138.cif.'
_cod_database_code 7129138
_shelx_shelxl_version_number 2018/3
_shelx_space_group_comment
;
The symmetry employed for this shelxl refinement is uniquely defined
by the following loop, which should always be used as a source of
symmetry information in preference to the above space-group names.
They are only intended as comments.
;
_olex2_refinement_description
;
1. Fixed Uiso
 At 1.2 times of:
  All C(H) groups, All C(H,H) groups
2. Uiso/Uaniso restraints and constraints
Uanis(C15) \\sim Ueq, Uanis(C10) \\sim Ueq, Uanis(C11) \\sim Ueq, Uanis(C7)
\\sim Ueq, Uanis(N1) \\sim Ueq, Uanis(C3) \\sim Ueq: with sigma of 0.1 and
sigma for terminal atoms of 0.2
3.a Secondary CH2 refined with riding coordinates:
 C01B(H01B,H01C), C01C(H01D,H01E), C01J(H01J,H01K), C01M(H01N,H01O)
3.b Aromatic/amide H refined with riding coordinates:
 C00N(H00N), C00P(H00P), C00Q(H00Q), C00R(H00R), C00S(H00S), C00T(H00T),
 C00U(H00U), C00V(H00V), C00Y(H00Y), C013(H013), C015(H015), C016(H016),
 C017(H017), C01A(H01A), C01E(H01F), C01F(H01G), C01G(H01H), C01I(H01I),
 C01K(H01L), C01L(H01M), C01N(H01P), C01O(H01Q), C01P(H01R), C01Q(H01S),
 C01R(H01T), C01S(H01U), C01V(H01V), C01W(H01W), C15(H15), C10(H10), C11(H11),
 C7(H7)
3.c Fitted hexagon refined as free rotating group:
 C3(C15,C10,C11,C7,N1)
;
_olex2_submission_special_instructions 'No special instructions were received'

loop_
_space_group_symop_operation_xyz
'x, y, z'
'-x, y, -z+1/2'
'x+1/2, y+1/2, z'
'-x+1/2, y+1/2, -z+1/2'
'-x, -y, -z'
'x, -y, z-1/2'
'-x+1/2, -y+1/2, -z'
'x+1/2, -y+1/2, z-1/2'

loop_
_atom_site_label
_atom_site_type_symbol
_atom_site_fract_x
_atom_site_fract_y
_atom_site_fract_z
_atom_site_U_iso_or_equiv
_atom_site_adp_type
_atom_site_occupancy
_atom_site_site_symmetry_order
_atom_site_calc_flag
_atom_site_refinement_flags_posn
_atom_site_refinement_flags_adp
_atom_site_refinement_flags_occupancy
_atom_site_disorder_assembly
_atom_site_disorder_group
O001 O 0.39056(15) 0.52405(8) 0.07545(15) 0.0407(6) Uani 1 1 d . . . . .
O002 O 0.24248(15) 0.50077(8) 0.26913(16) 0.0433(7) Uani 1 1 d . . . . .
O003 O 0.64622(18) 0.24017(9) 0.49413(17) 0.0539(8) Uani 1 1 d . . . . .
O004 O 0.69106(19) 0.21341(8) 0.24815(17) 0.0547(8) Uani 1 1 d . . . . .
N005 N 0.32005(17) 0.50909(9) 0.17426(17) 0.0387(7) Uani 1 1 d . . . . .
N006 N 0.3063(2) 0.56834(10) 0.09931(19) 0.0454(8) Uani 1 1 d . . . . .
N007 N 0.69508(18) 0.18125(9) 0.4641(2) 0.0441(8) Uani 1 1 d . . . . .
N008 N 0.74469(19) 0.12059(9) 0.4281(2) 0.0435(8) Uani 1 1 d . . . . .
N009 N 0.7163(2) 0.16692(9) 0.3357(2) 0.0465(8) Uani 1 1 d . . . . .
N00A N 0.22644(18) 0.55520(10) 0.19728(19) 0.0448(8) Uani 1 1 d . . . . .
N00B N 0.6665(2) 0.23001(9) 0.3690(2) 0.0482(9) Uani 1 1 d . . . . .
C00C C 0.49909(18) 0.41351(9) 0.08896(19) 0.0316(7) Uani 1 1 d . . . . .
C00D C 0.59583(19) 0.36502(10) 0.12970(19) 0.0334(7) Uani 1 1 d . . . . .
C00E C 0.53121(19) 0.37204(10) 0.09432(19) 0.0340(7) Uani 1 1 d . . . . .
C00F C 0.61992(19) 0.32398(10) 0.1563(2) 0.0353(8) Uani 1 1 d . . . . .
C00G C 0.35562(18) 0.39889(10) 0.34675(19) 0.0329(7) Uani 1 1 d . . . . .
N00H N 0.2137(2) 0.61193(12) 0.1227(2) 0.0580(11) Uani 1 1 d . . . . .
C00I C 0.28050(19) 0.46592(11) 0.2929(2) 0.0373(8) Uani 1 1 d . . . . .
N00J N 0.8888(3) 0.06993(11) 0.3378(2) 0.0565(10) Uani 1 1 d . . . . .
C00K C 0.51643(19) 0.33858(10) 0.4324(2) 0.0359(8) Uani 1 1 d . . . . .
C00L C 0.42588(19) 0.48648(10) 0.0834(2) 0.0333(7) Uani 1 1 d . . . . .
N00M N 0.2873(2) 0.70188(13) 0.0378(2) 0.0587(10) Uani 1 1 d . . . . .
C00N C 0.30371(19) 0.46459(11) 0.3677(2) 0.0368(8) Uani 1 1 d . . . . .
H00N H 0.294561 0.486042 0.399516 0.044 Uiso 1 1 calc R U . . .
C00O C 0.3367(2) 0.53363(11) 0.1194(2) 0.0387(8) Uani 1 1 d . . . . .
C00P C 0.4277(2) 0.46345(10) 0.01992(19) 0.0356(8) Uani 1 1 d . . . . .
H00P H 0.404921 0.472217 -0.024717 0.043 Uiso 1 1 calc R U . . .
C00Q C 0.3270(2) 0.40036(11) 0.2720(2) 0.0372(8) Uani 1 1 d . . . . .
H00Q H 0.333282 0.378445 0.240358 0.045 Uiso 1 1 calc R U . . .
C00R C 0.34073(19) 0.43092(10) 0.3948(2) 0.0352(7) Uani 1 1 d . . . . .
H00R H 0.355822 0.429578 0.445188 0.042 Uiso 1 1 calc R U . . .
C00S C 0.4640(2) 0.42677(10) 0.02291(19) 0.0360(8) Uani 1 1 d . . . . .
H00S H 0.464816 0.410862 -0.019989 0.043 Uiso 1 1 calc R U . . .
C00T C 0.4968(2) 0.43772(12) 0.15179(19) 0.0384(8) Uani 1 1 d . . . . .
H00T H 0.520915 0.429446 0.196053 0.046 Uiso 1 1 calc R U . . .
C00U C 0.2898(2) 0.43368(11) 0.2452(2) 0.0397(8) Uani 1 1 d . . . . .
H00U H 0.271326 0.434499 0.195818 0.048 Uiso 1 1 calc R U . . .
C00V C 0.5880(2) 0.33878(10) 0.4161(2) 0.0380(8) Uani 1 1 d . . . . .
H00V H 0.606283 0.360914 0.391337 0.046 Uiso 1 1 calc R U . . .
N00W N 0.7243(2) 0.03734(10) 0.5078(2) 0.0532(10) Uani 1 1 d . . . . .
C00X C 0.2647(2) 0.52222(12) 0.2107(2) 0.0405(8) Uani 1 1 d . . . . .
C00Y C 0.4597(2) 0.47406(11) 0.1509(2) 0.0398(8) Uani 1 1 d . . . . .
H00Y H 0.457443 0.489638 0.194091 0.048 Uiso 1 1 calc R U . . .
C00Z C 0.2496(2) 0.57731(12) 0.1395(2) 0.0458(10) Uani 1 1 d . . . . .
C010 C 0.7182(2) 0.15699(11) 0.4092(2) 0.0430(9) Uani 1 1 d . . . . .
C011 C 0.6708(2) 0.21633(12) 0.4387(2) 0.0463(9) Uani 1 1 d . . . . .
C012 C 0.6658(2) 0.25105(11) 0.2214(2) 0.0441(9) Uani 1 1 d . . . . .
C013 C 0.6329(2) 0.30638(11) 0.4361(2) 0.0458(9) Uani 1 1 d . . . . .
H013 H 0.680738 0.306727 0.425217 0.055 Uiso 1 1 calc R U . . .
C014 C 0.8508(2) 0.10209(11) 0.3598(2) 0.0445(9) Uani 1 1 d . . . . .
C015 C 0.6899(2) 0.31072(12) 0.1510(2) 0.0432(9) Uani 1 1 d . . . . .
H015 H 0.721751 0.326535 0.125834 0.052 Uiso 1 1 calc R U . . .
C016 C 0.4909(2) 0.30629(12) 0.4728(2) 0.0446(9) Uani 1 1 d . . . . .
H016 H 0.444053 0.306596 0.486954 0.054 Uiso 1 1 calc R U . . .
C017 C 0.8828(3) 0.14015(12) 0.3708(2) 0.0496(10) Uani 1 1 d . . . . .
H017 H 0.856138 0.162128 0.385638 0.059 Uiso 1 1 calc R U . . .
C018 C 0.7120(2) 0.07498(13) 0.5329(3) 0.0486(10) Uani 1 1 d . . . . .
C019 C 0.6044(3) 0.27400(12) 0.4723(2) 0.0486(10) Uani 1 1 d . . . . .
C01A C 0.7126(3) 0.27437(13) 0.1826(2) 0.0499(10) Uani 1 1 d . . . . .
H01A H 0.759141 0.265658 0.177801 0.060 Uiso 1 1 calc R U . . .
C01B C 0.7590(2) 0.10811(11) 0.5063(2) 0.0448(9) Uani 1 1 d . . . . .
H01B H 0.753896 0.131545 0.538278 0.054 Uiso 1 1 calc R U . . .
H01C H 0.808144 0.099199 0.512477 0.054 Uiso 1 1 calc R U . . .
C01C C 0.7742(3) 0.09450(11) 0.3710(2) 0.0476(10) Uani 1 1 d . . . . .
H01D H 0.747231 0.098628 0.323701 0.057 Uiso 1 1 calc R U . . .
H01E H 0.768266 0.066463 0.385444 0.057 Uiso 1 1 calc R U . . .
C01D C 0.6903(2) 0.20366(11) 0.3210(2) 0.0451(9) Uani 1 1 d . . . . .
C01E C 0.5742(2) 0.29939(13) 0.1957(3) 0.0515(11) Uani 1 1 d . . . . .
H01F H 0.527361 0.307538 0.200355 0.062 Uiso 1 1 calc R U . . .
C01F C 0.5347(3) 0.27327(12) 0.4927(2) 0.0502(10) Uani 1 1 d . . . . .
H01G H 0.517243 0.251430 0.518865 0.060 Uiso 1 1 calc R U . . .
C01G C 0.9544(3) 0.14459(15) 0.3593(2) 0.0576(12) Uani 1 1 d . . . . .
H01H H 0.975869 0.169863 0.364304 0.069 Uiso 1 1 calc R U . . .
C01H C 0.2861(3) 0.67091(14) 0.0859(3) 0.0539(11) Uani 1 1 d . . . . .
C01I C 0.5971(3) 0.26334(14) 0.2276(3) 0.0575(12) Uani 1 1 d . . . . .
H01I H 0.565742 0.247438 0.253310 0.069 Uiso 1 1 calc R U . . .
C01J C 0.2351(3) 0.63738(15) 0.0606(3) 0.0643(14) Uani 1 1 d . . . . .
H01J H 0.192855 0.649314 0.035962 0.077 Uiso 1 1 calc R U . . .
H01K H 0.257591 0.620553 0.024257 0.077 Uiso 1 1 calc R U . . .
C01K C 0.3287(3) 0.66912(16) 0.1514(3) 0.0656(14) Uani 1 1 d . . . . .
H01L H 0.324863 0.647610 0.184536 0.079 Uiso 1 1 calc R U . . .
C01L C 0.3330(3) 0.73128(19) 0.0541(3) 0.0718(16) Uani 1 1 d . . . . .
H01M H 0.334273 0.752942 0.020961 0.086 Uiso 1 1 calc R U . . .
C01M C 0.1564(3) 0.62566(16) 0.1656(3) 0.0661(15) Uani 1 1 d . . . . .
H01N H 0.155304 0.609555 0.210954 0.079 Uiso 1 1 calc R U . . .
H01O H 0.165245 0.653526 0.180426 0.079 Uiso 1 1 calc R U . . .
C01N C 0.3788(3) 0.73209(18) 0.1166(4) 0.0688(14) Uani 1 1 d . . . . .
H01P H 0.410258 0.753525 0.125278 0.083 Uiso 1 1 calc R U . . .
C01O C 0.9582(4) 0.07496(18) 0.3304(3) 0.0706(15) Uani 1 1 d . . . . .
H01Q H 0.984740 0.052491 0.317678 0.085 Uiso 1 1 calc R U . . .
C01P C 0.3769(3) 0.69980(17) 0.1667(3) 0.0657(13) Uani 1 1 d . . . . .
H01R H 0.407417 0.699001 0.209427 0.079 Uiso 1 1 calc R U . . .
C01Q C 0.9935(3) 0.1115(2) 0.3405(3) 0.0699(14) Uani 1 1 d . . . . .
H01S H 1.042231 0.113511 0.334597 0.084 Uiso 1 1 calc R U . . .
C01R C 0.6608(3) 0.08290(18) 0.5844(3) 0.0653(13) Uani 1 1 d . . . . .
H01T H 0.653894 0.108938 0.602333 0.078 Uiso 1 1 calc R U . . .
C01S C 0.6849(3) 0.00735(17) 0.5311(4) 0.0707(16) Uani 1 1 d . . . . .
H01U H 0.693097 -0.018479 0.512805 0.085 Uiso 1 1 calc R U . . .
C01V C 0.6315(3) 0.0123(2) 0.5819(4) 0.086(2) Uani 1 1 d . . . . .
H01V H 0.604755 -0.009594 0.597202 0.103 Uiso 1 1 calc R U . . .
C01W C 0.6201(3) 0.0504(3) 0.6082(4) 0.086(2) Uani 1 1 d . . . . .
H01W H 0.585083 0.054782 0.642095 0.103 Uiso 1 1 calc R U . . .
C3 C 0.0897(3) 0.6233(2) 0.1266(4) 0.148(5) Uani 1 1 d G U . . .
C15 C 0.0377(5) 0.6514(4) 0.1425(7) 0.366(18) Uani 1 1 d G U . . .
H15 H 0.049807 0.674226 0.170749 0.439 Uiso 1 1 calc R U . . .
C10 C -0.0324(4) 0.6453(5) 0.1161(9) 0.48(3) Uani 1 1 d G U . . .
H10 H -0.067254 0.664145 0.126701 0.570 Uiso 1 1 calc R U . . .
C11 C -0.0505(3) 0.6112(4) 0.0738(8) 0.348(18) Uani 1 1 d G U . . .
H11 H -0.097464 0.607134 0.056116 0.417 Uiso 1 1 calc R U . . .
C7 C 0.0015(4) 0.5831(3) 0.0579(5) 0.154(5) Uani 1 1 d G U . . .
H7 H -0.010615 0.560205 0.029579 0.185 Uiso 1 1 calc R U . . .
N1 N 0.0716(3) 0.58910(17) 0.0843(4) 0.104(2) Uani 1 1 d G U . . .

loop_
_atom_site_aniso_label
_atom_site_aniso_U_11
_atom_site_aniso_U_22
_atom_site_aniso_U_33
_atom_site_aniso_U_23
_atom_site_aniso_U_13
_atom_site_aniso_U_12
O001 0.0522(16) 0.0323(12) 0.0370(14) 0.0033(10) -0.0024(11) 0.0080(10)
O002 0.0433(15) 0.0422(14) 0.0439(15) 0.0012(11) -0.0017(11) 0.0102(11)
O003 0.072(2) 0.0406(15) 0.0491(17) 0.0017(12) -0.0001(14) 0.0252(13)
O004 0.084(2) 0.0320(14) 0.0469(16) 0.0007(11) -0.0046(15) 0.0182(13)
N005 0.0445(17) 0.0361(15) 0.0346(16) -0.0006(12) -0.0065(13) 0.0078(12)
N006 0.059(2) 0.0373(16) 0.0379(17) 0.0026(12) -0.0102(15) 0.0101(14)
N007 0.0485(18) 0.0320(15) 0.0512(19) 0.0001(13) -0.0027(15) 0.0083(13)
N008 0.0543(19) 0.0253(14) 0.0499(19) -0.0002(12) -0.0056(15) 0.0074(12)
N009 0.064(2) 0.0283(14) 0.0460(19) -0.0018(13) -0.0037(16) 0.0114(14)
N00A 0.0486(19) 0.0426(17) 0.0418(18) -0.0047(13) -0.0107(14) 0.0119(14)
N00B 0.059(2) 0.0314(15) 0.053(2) -0.0019(13) -0.0043(16) 0.0142(14)
C00C 0.0337(16) 0.0299(15) 0.0310(16) 0.0048(12) -0.0004(13) -0.0045(12)
C00D 0.0393(18) 0.0331(16) 0.0280(16) 0.0030(12) 0.0040(13) 0.0018(13)
C00E 0.0427(18) 0.0306(16) 0.0289(16) 0.0044(12) 0.0037(13) -0.0004(13)
C00F 0.0420(19) 0.0307(16) 0.0335(17) 0.0011(12) 0.0045(14) 0.0024(13)
C00G 0.0322(16) 0.0354(16) 0.0308(16) -0.0016(12) -0.0006(13) -0.0038(12)
N00H 0.066(2) 0.053(2) 0.052(2) 0.0023(16) -0.0186(18) 0.0250(18)
C00I 0.0336(17) 0.0374(17) 0.0404(19) 0.0004(14) -0.0013(14) 0.0033(13)
N00J 0.086(3) 0.0420(18) 0.0420(19) -0.0026(14) 0.0077(18) 0.0189(18)
C00K 0.0422(19) 0.0332(16) 0.0321(17) -0.0045(13) -0.0013(14) 0.0027(13)
C00L 0.0380(17) 0.0286(15) 0.0326(17) 0.0013(12) -0.0043(13) -0.0002(12)
N00M 0.072(3) 0.058(2) 0.048(2) 0.0013(17) 0.0122(18) 0.0199(19)
C00N 0.0361(17) 0.0367(17) 0.0377(18) -0.0072(13) 0.0021(14) 0.0019(13)
C00O 0.045(2) 0.0357(17) 0.0342(18) -0.0041(13) -0.0099(15) 0.0051(14)
C00P 0.0439(19) 0.0342(16) 0.0279(16) 0.0037(12) -0.0072(14) -0.0042(13)
C00Q 0.0446(19) 0.0355(17) 0.0312(17) -0.0048(13) -0.0005(14) -0.0014(14)
C00R 0.0364(17) 0.0366(17) 0.0326(17) -0.0040(13) 0.0012(13) -0.0001(13)
C00S 0.047(2) 0.0322(16) 0.0280(16) -0.0017(12) -0.0076(14) -0.0060(13)
C00T 0.0432(19) 0.0448(19) 0.0268(16) 0.0036(13) -0.0023(14) 0.0086(15)
C00U 0.0419(19) 0.0417(19) 0.0346(18) -0.0016(14) -0.0057(14) -0.0037(14)
C00V 0.0419(19) 0.0305(16) 0.0419(19) -0.0054(13) 0.0030(15) 0.0011(13)
N00W 0.059(2) 0.0352(16) 0.063(2) 0.0082(15) -0.0170(18) -0.0020(14)
C00X 0.0418(19) 0.0401(18) 0.0380(19) -0.0044(14) -0.0112(15) 0.0063(14)
C00Y 0.049(2) 0.0405(18) 0.0288(17) -0.0030(13) -0.0038(14) 0.0093(15)
C00Z 0.053(2) 0.0389(19) 0.043(2) -0.0038(15) -0.0157(17) 0.0135(16)
C010 0.051(2) 0.0290(16) 0.048(2) 0.0015(14) -0.0071(17) 0.0050(15)
C011 0.056(2) 0.0328(18) 0.049(2) -0.0015(15) -0.0030(18) 0.0097(16)
C012 0.067(3) 0.0272(16) 0.0374(19) 0.0001(13) -0.0014(17) 0.0099(16)
C013 0.049(2) 0.0338(18) 0.055(2) -0.0087(16) 0.0012(18) 0.0066(15)
C014 0.066(3) 0.0346(18) 0.0320(18) 0.0026(13) -0.0052(17) 0.0126(16)
C015 0.048(2) 0.047(2) 0.0358(18) 0.0053(15) 0.0084(16) 0.0090(16)
C016 0.055(2) 0.0384(18) 0.041(2) 0.0069(15) 0.0087(17) 0.0074(16)
C017 0.068(3) 0.0394(19) 0.040(2) 0.0015(15) -0.0062(19) 0.0104(18)
C018 0.048(2) 0.047(2) 0.050(2) 0.0095(17) -0.0108(18) 0.0074(17)
C019 0.065(3) 0.0324(17) 0.048(2) 0.0039(15) 0.0019(19) 0.0173(17)
C01A 0.059(2) 0.054(2) 0.038(2) 0.0040(16) 0.0116(18) 0.0218(19)
C01B 0.051(2) 0.0314(17) 0.050(2) 0.0024(15) -0.0087(17) 0.0054(15)
C01C 0.068(3) 0.0274(16) 0.047(2) -0.0025(14) -0.0031(19) 0.0086(16)
C01D 0.062(2) 0.0289(16) 0.044(2) 0.0015(14) -0.0039(18) 0.0093(15)
C01E 0.045(2) 0.049(2) 0.060(3) 0.0259(19) 0.0045(19) 0.0057(17)
C01F 0.066(3) 0.0386(19) 0.047(2) 0.0074(16) 0.0082(19) 0.0099(18)
C01G 0.078(3) 0.061(3) 0.034(2) 0.0061(18) -0.001(2) -0.005(2)
C01H 0.064(3) 0.049(2) 0.049(2) 0.0002(18) 0.0021(19) 0.028(2)
C01I 0.060(3) 0.046(2) 0.067(3) 0.024(2) 0.004(2) -0.0005(19)
C01J 0.086(4) 0.054(2) 0.051(3) 0.006(2) -0.018(2) 0.029(2)
C01K 0.078(3) 0.053(3) 0.064(3) -0.006(2) -0.009(3) 0.021(2)
C01L 0.080(4) 0.073(3) 0.066(3) 0.008(3) 0.036(3) 0.019(3)
C01M 0.077(3) 0.056(3) 0.062(3) -0.014(2) -0.023(3) 0.032(2)
C01N 0.061(3) 0.073(3) 0.075(4) -0.012(3) 0.023(3) 0.004(2)
C01O 0.091(4) 0.070(3) 0.052(3) -0.001(2) 0.021(3) 0.026(3)
C01P 0.069(3) 0.062(3) 0.066(3) -0.006(2) -0.004(2) 0.019(2)
C01Q 0.072(3) 0.088(4) 0.051(3) 0.005(3) 0.019(2) 0.009(3)
C01R 0.055(3) 0.074(3) 0.066(3) 0.013(3) 0.000(2) 0.010(2)
C01S 0.070(3) 0.058(3) 0.081(4) 0.025(3) -0.022(3) -0.005(2)
C01V 0.061(3) 0.090(4) 0.103(5) 0.047(4) -0.014(3) -0.017(3)
C01W 0.057(3) 0.116(6) 0.086(4) 0.044(4) 0.009(3) 0.006(3)
C3 0.085(5) 0.229(11) 0.124(6) -0.109(8) -0.055(5) 0.092(6)
C15 0.133(9) 0.62(4) 0.33(2) -0.37(3) -0.141(12) 0.213(17)
C10 0.22(2) 0.80(6) 0.39(4) -0.40(4) -0.16(2) 0.24(3)
C11 0.092(8) 0.74(5) 0.212(17) -0.26(3) -0.027(10) 0.043(18)
C7 0.139(9) 0.184(11) 0.132(9) -0.006(8) -0.051(8) -0.037(8)
N1 0.104(5) 0.097(4) 0.107(5) -0.005(4) -0.043(4) 0.005(3)

loop_
_atom_type_symbol
_atom_type_description
_atom_type_scat_dispersion_real
_atom_type_scat_dispersion_imag
_atom_type_scat_source
C C 0.0181 0.0091 'International Tables Vol C Tables 4.2.6.8 and 6.1.1.4'
H H 0.0000 0.0000 'International Tables Vol C Tables 4.2.6.8 and 6.1.1.4'
N N 0.0311 0.0180 'International Tables Vol C Tables 4.2.6.8 and 6.1.1.4'
O O 0.0492 0.0322 'International Tables Vol C Tables 4.2.6.8 and 6.1.1.4'

loop_
_geom_angle_atom_site_label_1
_geom_angle_atom_site_label_2
_geom_angle_atom_site_label_3
_geom_angle
_geom_angle_site_symmetry_1
_geom_angle_site_symmetry_3
_geom_angle_publ_flag
C00O O001 C00L 120.7(3) . . ?
C00X O002 C00I 119.3(3) . . ?
C011 O003 C019 117.6(3) . . ?
C01D O004 C012 121.4(3) . . ?
C00O N005 C00X 112.7(3) . . ?
C00O N006 C00Z 112.9(4) . . ?
C011 N007 C010 112.9(4) . . ?
C010 N008 C01B 122.6(3) . . ?
C010 N008 C01C 120.2(4) . . ?
C01B N008 C01C 116.1(3) . . ?
C01D N009 C010 113.8(3) . . ?
C00X N00A C00Z 112.9(4) . . ?
C01D N00B C011 112.4(3) . . ?
C00S C00C C00E 120.9(3) . . ?
C00T C00C C00E 120.6(3) . . ?
C00T C00C C00S 118.2(3) . . ?
C00E C00D C00F 123.3(3) . . ?
C00E C00D C00G 121.4(3) . 2_655 ?
C00G C00D C00F 114.9(3) 2_655 . ?
C00D C00E C00C 122.2(3) . . ?
C00D C00E C00K 122.0(3) . 2_655 ?
C00K C00E C00C 115.3(3) 2_655 . ?
C015 C00F C00D 122.2(3) . . ?
C015 C00F C01E 117.3(3) . . ?
C01E C00F C00D 120.1(3) . . ?
C00Q C00G C00D 119.2(3) . 2_655 ?
C00R C00G C00D 122.3(3) . 2_655 ?
C00R C00G C00Q 118.3(3) . . ?
C00Z N00H C01J 119.9(4) . . ?
C00Z N00H C01M 122.1(4) . . ?
C01M N00H C01J 118.0(4) . . ?
C00N C00I O002 116.4(3) . . ?
C00U C00I O002 121.6(3) . . ?
C00U C00I C00N 121.8(3) . . ?
C01O N00J C014 117.9(4) . . ?
C00V C00K C00E 120.1(3) . 2_655 ?
C016 C00K C00E 121.3(3) . 2_655 ?
C016 C00K C00V 118.6(3) . . ?
C00P C00L O001 116.0(3) . . ?
C00P C00L C00Y 121.5(3) . . ?
C00Y C00L O001 122.4(3) . . ?
C01L N00M C01H 117.2(5) . . ?
C00I C00N H00N 120.4 . . ?
C00I C00N C00R 119.2(3) . . ?
C00R C00N H00N 120.4 . . ?
N005 C00O O001 120.1(3) . . ?
N006 C00O O001 111.9(3) . . ?
N006 C00O N005 128.0(4) . . ?
C00L C00P H00P 120.4 . . ?
C00L C00P C00S 119.2(3) . . ?
C00S C00P H00P 120.4 . . ?
C00G C00Q H00Q 119.5 . . ?
C00U C00Q C00G 121.1(3) . . ?
C00U C00Q H00Q 119.5 . . ?
C00G C00R H00R 119.7 . . ?
C00N C00R C00G 120.5(3) . . ?
C00N C00R H00R 119.7 . . ?
C00C C00S C00P 121.1(3) . . ?
C00C C00S H00S 119.5 . . ?
C00P C00S H00S 119.5 . . ?
C00C C00T H00T 119.0 . . ?
C00C C00T C00Y 122.0(3) . . ?
C00Y C00T H00T 119.0 . . ?
C00I C00U H00U 120.6 . . ?
C00Q C00U C00I 118.8(3) . . ?
C00Q C00U H00U 120.6 . . ?
C00K C00V H00V 119.3 . . ?
C00K C00V C013 121.3(4) . . ?
C013 C00V H00V 119.3 . . ?
C01S N00W C018 118.7(5) . . ?
N005 C00X O002 119.5(3) . . ?
N00A C00X O002 112.7(3) . . ?
N00A C00X N005 127.8(4) . . ?
C00L C00Y H00Y 121.0 . . ?
C00T C00Y C00L 118.0(3) . . ?
C00T C00Y H00Y 121.0 . . ?
N006 C00Z N00A 125.6(3) . . ?
N006 C00Z N00H 117.8(4) . . ?
N00H C00Z N00A 116.5(4) . . ?
N008 C010 N007 118.6(4) . . ?
N008 C010 N009 116.9(4) . . ?
N009 C010 N007 124.5(3) . . ?
N007 C011 O003 112.4(4) . . ?
N007 C011 N00B 128.9(4) . . ?
N00B C011 O003 118.7(3) . . ?
C01A C012 O004 116.8(4) . . ?
C01I C012 O004 122.6(4) . . ?
C01I C012 C01A 120.4(4) . . ?
C00V C013 H013 121.0 . . ?
C019 C013 C00V 118.1(4) . . ?
C019 C013 H013 121.0 . . ?
N00J C014 C017 121.0(4) . . ?
N00J C014 C01C 116.0(4) . . ?
C017 C014 C01C 123.0(3) . . ?
C00F C015 H015 119.5 . . ?
C01A C015 C00F 121.0(4) . . ?
C01A C015 H015 119.5 . . ?
C00K C016 H016 119.5 . . ?
C00K C016 C01F 121.0(4) . . ?
C01F C016 H016 119.5 . . ?
C014 C017 H017 120.4 . . ?
C01G C017 C014 119.3(4) . . ?
C01G C017 H017 120.4 . . ?
N00W C018 C01B 116.9(4) . . ?
N00W C018 C01R 122.1(4) . . ?
C01R C018 C01B 120.8(4) . . ?
C013 C019 O003 121.5(4) . . ?
C013 C019 C01F 122.6(4) . . ?
C01F C019 O003 115.9(4) . . ?
C012 C01A C015 119.8(4) . . ?
C012 C01A H01A 120.1 . . ?
C015 C01A H01A 120.1 . . ?
N008 C01B C018 115.2(3) . . ?
N008 C01B H01B 108.5 . . ?
N008 C01B H01C 108.5 . . ?
C018 C01B H01B 108.5 . . ?
C018 C01B H01C 108.5 . . ?
H01B C01B H01C 107.5 . . ?
N008 C01C C014 113.6(3) . . ?
N008 C01C H01D 108.8 . . ?
N008 C01C H01E 108.8 . . ?
C014 C01C H01D 108.8 . . ?
C014 C01C H01E 108.8 . . ?
H01D C01C H01E 107.7 . . ?
N009 C01D O004 112.9(3) . . ?
N00B C01D O004 119.6(3) . . ?
N00B C01D N009 127.5(4) . . ?
C00F C01E H01F 119.2 . . ?
C01I C01E C00F 121.6(4) . . ?
C01I C01E H01F 119.2 . . ?
C016 C01F H01G 120.9 . . ?
C019 C01F C016 118.3(4) . . ?
C019 C01F H01G 120.9 . . ?
C017 C01G H01H 120.2 . . ?
C01Q C01G C017 119.5(5) . . ?
C01Q C01G H01H 120.2 . . ?
N00M C01H C01J 113.6(4) . . ?
N00M C01H C01K 123.1(5) . . ?
C01K C01H C01J 123.2(4) . . ?
C012 C01I C01E 119.9(4) . . ?
C012 C01I H01I 120.1 . . ?
C01E C01I H01I 120.1 . . ?
N00H C01J C01H 112.9(4) . . ?
N00H C01J H01J 109.0 . . ?
N00H C01J H01K 109.0 . . ?
C01H C01J H01J 109.0 . . ?
C01H C01J H01K 109.0 . . ?
H01J C01J H01K 107.8 . . ?
C01H C01K H01L 120.6 . . ?
C01P C01K C01H 118.7(5) . . ?
C01P C01K H01L 120.6 . . ?
N00M C01L H01M 117.8 . . ?
N00M C01L C01N 124.5(5) . . ?
C01N C01L H01M 117.8 . . ?
N00H C01M H01N 108.9 . . ?
N00H C01M H01O 108.9 . . ?
H01N C01M H01O 107.7 . . ?
C3 C01M N00H 113.3(5) . . ?
C3 C01M H01N 108.9 . . ?
C3 C01M H01O 108.9 . . ?
C01L C01N H01P 121.0 . . ?
C01L C01N C01P 118.0(6) . . ?
C01P C01N H01P 121.0 . . ?
N00J C01O H01Q 117.9 . . ?
N00J C01O C01Q 124.2(5) . . ?
C01Q C01O H01Q 117.9 . . ?
C01K C01P C01N 118.5(5) . . ?
C01K C01P H01R 120.8 . . ?
C01N C01P H01R 120.8 . . ?
C01G C01Q C01O 117.9(5) . . ?
C01G C01Q H01S 121.1 . . ?
C01O C01Q H01S 121.1 . . ?
C018 C01R H01T 121.1 . . ?
C018 C01R C01W 117.8(6) . . ?
C01W C01R H01T 121.1 . . ?
N00W C01S H01U 118.2 . . ?
N00W C01S C01V 123.6(6) . . ?
C01V C01S H01U 118.2 . . ?
C01S C01V H01V 121.2 . . ?
C01W C01V C01S 117.5(5) . . ?
C01W C01V H01V 121.2 . . ?
C01R C01W H01W 119.8 . . ?
C01V C01W C01R 120.3(6) . . ?
C01V C01W H01W 119.8 . . ?
C15 C3 C01M 118.7(4) . . ?
C15 C3 N1 120.0 . . ?
N1 C3 C01M 120.1(4) . . ?
C3 C15 H15 120.0 . . ?
C10 C15 C3 120.0 . . ?
C10 C15 H15 120.0 . . ?
C15 C10 H10 120.0 . . ?
C11 C10 C15 120.0 . . ?
C11 C10 H10 120.0 . . ?
C10 C11 H11 120.0 . . ?
C10 C11 C7 120.0 . . ?
C7 C11 H11 120.0 . . ?
C11 C7 H7 120.0 . . ?
N1 C7 C11 120.0 . . ?
N1 C7 H7 120.0 . . ?
C7 N1 C3 120.0 . . ?

loop_
_geom_bond_atom_site_label_1
_geom_bond_atom_site_label_2
_geom_bond_distance
_geom_bond_site_symmetry_2
_geom_bond_publ_flag
O001 C00L 1.412(4) . ?
O001 C00O 1.352(5) . ?
O002 C00I 1.409(4) . ?
O002 C00X 1.347(5) . ?
O003 C011 1.366(5) . ?
O003 C019 1.409(4) . ?
O004 C012 1.405(4) . ?
O004 C01D 1.341(5) . ?
N005 C00O 1.323(5) . ?
N005 C00X 1.330(5) . ?
N006 C00O 1.323(5) . ?
N006 C00Z 1.350(6) . ?
N007 C010 1.357(5) . ?
N007 C011 1.318(5) . ?
N008 C010 1.338(4) . ?
N008 C01B 1.467(5) . ?
N008 C01C 1.467(5) . ?
N009 C010 1.351(5) . ?
N009 C01D 1.330(5) . ?
N00A C00X 1.321(5) . ?
N00A C00Z 1.356(6) . ?
N00B C011 1.322(6) . ?
N00B C01D 1.318(5) . ?
C00C C00E 1.499(4) . ?
C00C C00S 1.390(5) . ?
C00C C00T 1.381(5) . ?
C00D C00E 1.358(5) . ?
C00D C00F 1.499(4) . ?
C00D C00G 1.490(5) 2_655 ?
C00E C00K 1.485(5) 2_655 ?
C00F C015 1.394(5) . ?
C00F C01E 1.399(5) . ?
C00G C00Q 1.413(5) . ?
C00G C00R 1.400(5) . ?
N00H C00Z 1.353(5) . ?
N00H C01J 1.465(7) . ?
N00H C01M 1.430(7) . ?
C00I C00N 1.383(5) . ?
C00I C00U 1.382(5) . ?
N00J C014 1.351(5) . ?
N00J C01O 1.330(8) . ?
C00K C00V 1.393(5) . ?
C00K C016 1.389(5) . ?
C00L C00P 1.368(5) . ?
C00L C00Y 1.393(5) . ?
N00M C01H 1.338(6) . ?
N00M C01L 1.319(8) . ?
C00N H00N 0.9300 . ?
C00N C00R 1.385(5) . ?
C00P H00P 0.9300 . ?
C00P C00S 1.391(5) . ?
C00Q H00Q 0.9300 . ?
C00Q C00U 1.376(5) . ?
C00R H00R 0.9300 . ?
C00S H00S 0.9300 . ?
C00T H00T 0.9300 . ?
C00T C00Y 1.389(5) . ?
C00U H00U 0.9300 . ?
C00V H00V 0.9300 . ?
C00V C013 1.398(5) . ?
N00W C018 1.347(6) . ?
N00W C01S 1.318(7) . ?
C00Y H00Y 0.9300 . ?
C012 C01A 1.383(6) . ?
C012 C01I 1.365(6) . ?
C013 H013 0.9300 . ?
C013 C019 1.375(6) . ?
C014 C017 1.404(6) . ?
C014 C01C 1.486(7) . ?
C015 H015 0.9300 . ?
C015 C01A 1.385(5) . ?
C016 H016 0.9300 . ?
C016 C01F 1.401(5) . ?
C017 H017 0.9300 . ?
C017 C01G 1.379(7) . ?
C018 C01B 1.501(6) . ?
C018 C01R 1.392(7) . ?
C019 C01F 1.380(7) . ?
C01A H01A 0.9300 . ?
C01B H01B 0.9700 . ?
C01B H01C 0.9700 . ?
C01C H01D 0.9700 . ?
C01C H01E 0.9700 . ?
C01E H01F 0.9300 . ?
C01E C01I 1.379(5) . ?
C01F H01G 0.9300 . ?
C01G H01H 0.9300 . ?
C01G C01Q 1.371(8) . ?
C01H C01J 1.518(8) . ?
C01H C01K 1.381(7) . ?
C01I H01I 0.9300 . ?
C01J H01J 0.9700 . ?
C01J H01K 0.9700 . ?
C01K H01L 0.9300 . ?
C01K C01P 1.377(8) . ?
C01L H01M 0.9300 . ?
C01L C01N 1.372(10) . ?
C01M H01N 0.9700 . ?
C01M H01O 0.9700 . ?
C01M C3 1.403(6) . ?
C01N H01P 0.9300 . ?
C01N C01P 1.394(8) . ?
C01O H01Q 0.9300 . ?
C01O C01Q 1.385(9) . ?
C01P H01R 0.9300 . ?
C01Q H01S 0.9300 . ?
C01R H01T 0.9300 . ?
C01R C01W 1.399(9) . ?
C01S H01U 0.9300 . ?
C01S C01V 1.400(10) . ?
C01V H01V 0.9300 . ?
C01V C01W 1.366(11) . ?
C01W H01W 0.9300 . ?
C3 C15 1.3900 . ?
C3 N1 1.3900 . ?
C15 H15 0.9300 . ?
C15 C10 1.3900 . ?
C10 H10 0.9300 . ?
C10 C11 1.3900 . ?
C11 H11 0.9300 . ?
C11 C7 1.3900 . ?
C7 H7 0.9300 . ?
C7 N1 1.3900 . ?

loop_
_geom_torsion_atom_site_label_1
_geom_torsion_atom_site_label_2
_geom_torsion_atom_site_label_3
_geom_torsion_atom_site_label_4
_geom_torsion
_geom_torsion_site_symmetry_1
_geom_torsion_site_symmetry_2
_geom_torsion_site_symmetry_3
_geom_torsion_site_symmetry_4
_geom_torsion_publ_flag
O001 C00L C00P C00S 177.5(3) . . . . ?
O001 C00L C00Y C00T -176.0(3) . . . . ?
O002 C00I C00N C00R 179.3(3) . . . . ?
O002 C00I C00U C00Q -179.4(3) . . . . ?
O003 C019 C01F C016 179.6(4) . . . . ?
O004 C012 C01A C015 176.3(4) . . . . ?
O004 C012 C01I C01E -175.5(4) . . . . ?
C00C C00T C00Y C00L -2.0(6) . . . . ?
C00D C00F C015 C01A 173.6(4) . . . . ?
C00D C00F C01E C01I -173.2(4) . . . . ?
C00D C00G C00Q C00U -171.2(3) 2_655 . . . ?
C00D C00G C00R C00N 170.7(3) 2_655 . . . ?
C00E C00C C00S C00P 173.2(3) . . . . ?
C00E C00C C00T C00Y -171.7(3) . . . . ?
C00E C00D C00F C015 141.3(4) . . . . ?
C00E C00D C00F C01E -46.1(5) . . . . ?
C00E C00K C00V C013 -175.6(3) 2_655 . . . ?
C00E C00K C016 C01F 174.8(4) 2_655 . . . ?
C00F C00D C00E C00C 161.0(3) . . . . ?
C00F C00D C00E C00K -10.5(5) . . . 2_655 ?
C00F C015 C01A C012 -1.2(6) . . . . ?
C00F C01E C01I C012 0.2(8) . . . . ?
C00G C00D C00E C00C -11.2(5) 2_655 . . . ?
C00G C00D C00E C00K 177.3(3) 2_655 . . 2_655 ?
C00G C00D C00F C015 -46.0(5) 2_655 . . . ?
C00G C00D C00F C01E 126.5(4) 2_655 . . . ?
C00G C00Q C00U C00I -0.4(6) . . . . ?
N00H C01M C3 C15 -149.1(6) . . . . ?
N00H C01M C3 N1 43.4(10) . . . . ?
C00I O002 C00X N005 3.2(5) . . . . ?
C00I O002 C00X N00A -176.5(3) . . . . ?
C00I C00N C00R C00G 1.1(5) . . . . ?
N00J C014 C017 C01G -0.4(6) . . . . ?
N00J C014 C01C N008 150.3(3) . . . . ?
N00J C01O C01Q C01G 0.1(8) . . . . ?
C00K C00V C013 C019 0.3(6) . . . . ?
C00K C016 C01F C019 1.3(6) . . . . ?
C00L O001 C00O N005 5.1(5) . . . . ?
C00L O001 C00O N006 -174.5(3) . . . . ?
C00L C00P C00S C00C -0.9(5) . . . . ?
N00M C01H C01J N00H -158.4(4) . . . . ?
N00M C01H C01K C01P -2.7(7) . . . . ?
N00M C01L C01N C01P -0.4(8) . . . . ?
C00N C00I C00U C00Q -3.9(6) . . . . ?
C00O O001 C00L C00P 124.8(4) . . . . ?
C00O O001 C00L C00Y -57.9(5) . . . . ?
C00O N005 C00X O002 -178.6(3) . . . . ?
C00O N005 C00X N00A 1.0(5) . . . . ?
C00O N006 C00Z N00A 3.2(6) . . . . ?
C00O N006 C00Z N00H -179.0(4) . . . . ?
C00P C00L C00Y C00T 1.2(6) . . . . ?
C00Q C00G C00R C00N -5.1(5) . . . . ?
C00R C00G C00Q C00U 4.8(5) . . . . ?
C00S C00C C00E C00D 138.7(4) . . . . ?
C00S C00C C00E C00K -49.3(4) . . . 2_655 ?
C00S C00C C00T C00Y 1.3(6) . . . . ?
C00T C00C C00E C00D -48.5(5) . . . . ?
C00T C00C C00E C00K 123.6(4) . . . 2_655 ?
C00T C00C C00S C00P 0.1(5) . . . . ?
C00U C00I C00N C00R 3.6(6) . . . . ?
C00V C00K C016 C01F -4.2(6) . . . . ?
C00V C013 C019 O003 179.8(4) . . . . ?
C00V C013 C019 C01F -3.3(7) . . . . ?
N00W C018 C01B N008 73.9(5) . . . . ?
N00W C018 C01R C01W -2.0(7) . . . . ?
N00W C01S C01V C01W 0.1(9) . . . . ?
C00X O002 C00I C00N 125.4(4) . . . . ?
C00X O002 C00I C00U -58.8(5) . . . . ?
C00X N005 C00O O001 -178.1(3) . . . . ?
C00X N005 C00O N006 1.4(5) . . . . ?
C00X N00A C00Z N006 -1.4(6) . . . . ?
C00X N00A C00Z N00H -179.2(4) . . . . ?
C00Y C00L C00P C00S 0.1(6) . . . . ?
C00Z N006 C00O O001 176.2(3) . . . . ?
C00Z N006 C00O N005 -3.3(6) . . . . ?
C00Z N00A C00X O002 178.7(3) . . . . ?
C00Z N00A C00X N005 -1.0(6) . . . . ?
C00Z N00H C01J C01H -94.2(5) . . . . ?
C00Z N00H C01M C3 -110.6(6) . . . . ?
C010 N007 C011 O003 178.6(4) . . . . ?
C010 N007 C011 N00B 0.1(7) . . . . ?
C010 N008 C01B C018 112.2(4) . . . . ?
C010 N008 C01C C014 87.4(4) . . . . ?
C010 N009 C01D O004 178.0(4) . . . . ?
C010 N009 C01D N00B -0.8(7) . . . . ?
C011 O003 C019 C013 -67.4(6) . . . . ?
C011 O003 C019 C01F 115.5(5) . . . . ?
C011 N007 C010 N008 179.4(4) . . . . ?
C011 N007 C010 N009 -0.6(6) . . . . ?
C011 N00B C01D O004 -178.4(4) . . . . ?
C011 N00B C01D N009 0.3(7) . . . . ?
C012 O004 C01D N009 -179.9(4) . . . . ?
C012 O004 C01D N00B -1.0(7) . . . . ?
C013 C019 C01F C016 2.5(7) . . . . ?
C014 N00J C01O C01Q -3.1(8) . . . . ?
C014 C017 C01G C01Q -2.7(6) . . . . ?
C015 C00F C01E C01I -0.4(7) . . . . ?
C016 C00K C00V C013 3.4(5) . . . . ?
C017 C014 C01C N008 -30.1(5) . . . . ?
C017 C01G C01Q C01O 2.9(7) . . . . ?
C018 N00W C01S C01V -1.2(7) . . . . ?
C018 C01R C01W C01V 0.8(9) . . . . ?
C019 O003 C011 N007 -165.7(4) . . . . ?
C019 O003 C011 N00B 13.0(6) . . . . ?
C01A C012 C01I C01E -0.6(7) . . . . ?
C01B N008 C010 N007 -8.7(6) . . . . ?
C01B N008 C010 N009 171.3(4) . . . . ?
C01B N008 C01C C014 -81.0(4) . . . . ?
C01B C018 C01R C01W -178.4(5) . . . . ?
C01C N008 C010 N007 -176.3(4) . . . . ?
C01C N008 C010 N009 3.8(6) . . . . ?
C01C N008 C01B C018 -79.8(5) . . . . ?
C01C C014 C017 C01G 179.9(4) . . . . ?
C01D O004 C012 C01A 123.9(5) . . . . ?
C01D O004 C012 C01I -61.0(6) . . . . ?
C01D N009 C010 N007 0.9(6) . . . . ?
C01D N009 C010 N008 -179.1(4) . . . . ?
C01D N00B C011 O003 -178.3(4) . . . . ?
C01D N00B C011 N007 0.1(7) . . . . ?
C01E C00F C015 C01A 0.8(6) . . . . ?
C01H N00M C01L C01N 0.0(7) . . . . ?
C01H C01K C01P C01N 2.2(8) . . . . ?
C01I C012 C01A C015 1.1(7) . . . . ?
C01J N00H C00Z N006 2.5(6) . . . . ?
C01J N00H C00Z N00A -179.5(4) . . . . ?
C01J N00H C01M C3 71.7(7) . . . . ?
C01J C01H C01K C01P 175.4(5) . . . . ?
C01K C01H C01J N00H 23.3(6) . . . . ?
C01L N00M C01H C01J -176.7(4) . . . . ?
C01L N00M C01H C01K 1.6(7) . . . . ?
C01L C01N C01P C01K -0.8(8) . . . . ?
C01M N00H C00Z N006 -175.2(4) . . . . ?
C01M N00H C00Z N00A 2.8(6) . . . . ?
C01M N00H C01J C01H 83.6(5) . . . . ?
C01M C3 C15 C10 -167.5(9) . . . . ?
C01M C3 N1 C7 167.3(9) . . . . ?
C01O N00J C014 C017 3.2(6) . . . . ?
C01O N00J C014 C01C -177.1(4) . . . . ?
C01R C018 C01B N008 -109.6(5) . . . . ?
C01S N00W C018 C01B 178.7(4) . . . . ?
C01S N00W C018 C01R 2.2(7) . . . . ?
C01S C01V C01W C01R 0.1(9) . . . . ?
C3 C15 C10 C11 0.0 . . . . ?
C15 C3 N1 C7 0.0 . . . . ?
C15 C10 C11 C7 0.0 . . . . ?
C10 C11 C7 N1 0.0 . . . . ?
C11 C7 N1 C3 0.0 . . . . ?
N1 C3 C15 C10 0.0 . . . . ?
